data_1525012
loop_
_publ_author_name
'Oesterreicher, H.'
'Parker, F.T.'
'Misroch, M.'

_publ_section_title
;
 Giant intrinsic magnetic hardness in R Fe5-x Nix (R= rare earth; x= 4 to
 5)
;
_journal_name_full 'Appplied Physics (Berlin)'
_journal_page_first 185
_journal_page_last 189
_journal_volume 16
_journal_year 1978
_chemical_formula_sum 'Fe Gd0.5 Ni4 Tm0.5'
_chemical_name_systematic '(Fe Ni4) (Gd0.5 Tm0.5)'
_space_group_IT_number 191
_symmetry_space_group_name_Hall '-P 6 2'
_symmetry_space_group_name_H-M 'P 6/m m m'
_cell_angle_alpha 90
_cell_angle_beta 90
_cell_angle_gamma 120
_cell_formula_units_Z 1
_cell_length_a 4.89
_cell_length_b 4.89
_cell_length_c 3.995
_cell_volume 82.730
_citation_journal_id_ASTM APHYCC
_cod_data_source_file Oesterreicher_APHYCC_1978_1939.cif
_cod_data_source_block Fe1Gd0.5Ni4Tm0.5
_cod_original_cell_volume 82.73039
_cod_original_formula_sum 'Fe1 Gd0.5 Ni4 Tm0.5'
_cod_database_code 1525012

loop_
_symmetry_equiv_pos_as_xyz
x,y,z
x-y,x,z
-y,x-y,z
-x,-y,z
-x+y,-x,z
y,-x+y,z
-y,-x,-z
x-y,-y,-z
x,x-y,-z
y,x,-z
-x+y,y,-z
-x,-x+y,-z
-x,-y,-z
-x+y,-x,-z
y,-x+y,-z
x,y,-z
x-y,x,-z
-y,x-y,-z
y,x,z
-x+y,y,z
-x,-x+y,z
-y,-x,z
x-y,-y,z
x,x-y,z

loop_
_atom_site_label
_atom_site_type_symbol
_atom_site_fract_x
_atom_site_fract_y
_atom_site_fract_z
_atom_site_occupancy
_atom_site_U_iso_or_equiv
Ni1 Ni 0.3333 0.6667 0 0.8 0.0
Fe2 Fe 0.5 0 0.5 0.2 0.0
Fe1 Fe 0.3333 0.6667 0 0.2 0.0
Ni2 Ni 0.5 0 0.5 0.8 0.0
Tm1 Tm 0 0 0 0.5 0.0
Gd1 Gd 0 0 0 0.5 0.0
